data_4505240
loop_
_publ_author_name
'Bhosekar, Gaurav'
'Murali, Chebrolu'
'Gonnade, Rajesh G.'
'Shashidhar, Mysore S.'
'Bhadbhade, Mohan M.'

_publ_section_title
;
 Identical Molecular Strings Woven Differently by Intermolecular
 Interactions in Dimorphs ofmyo-Inositol 1,3,5-Orthobenzoate
;
_journal_issue 5
_journal_name_full 'Crystal Growth &amp; Design'
_journal_page_first 1977
_journal_paper_doi 10.1021/cg050272j
_journal_volume 5
_journal_year 2005
_chemical_formula_moiety 'C13 H14 O6'
_chemical_formula_sum 'C13 H14 O6'
_chemical_formula_weight 266.24
_chemical_name_systematic 'myo-inositol 1,3,5-orthobenzoate'
_space_group_IT_number 14
_symmetry_cell_setting monoclinic
_symmetry_space_group_name_Hall '-P 2ybc'
_symmetry_space_group_name_H-M 'P 1 21/c 1'
_atom_sites_solution_hydrogens geom
_atom_sites_solution_primary direct
_atom_sites_solution_secondary difmap
_audit_creation_method SHELXL-97
_cell_angle_alpha 90.00
_cell_angle_beta 108.087(4)
_cell_angle_gamma 90.00
_cell_formula_units_Z 4
_cell_length_a 17.080(4)
_cell_length_b 6.3196(14)
_cell_length_c 11.361(3)
_cell_measurement_reflns_used 2445
_cell_measurement_temperature 293(2)
_cell_measurement_theta_max 27.169
_cell_measurement_theta_min 2.509
_cell_volume 1165.7(5)
_computing_cell_refinement 'BRUKER SMART'
_computing_data_collection 'BRUKER SMART'
_computing_data_reduction 'BRUKER SAINT'
_computing_molecular_graphics SHELXTL
_computing_publication_material SHELXTL
_computing_structure_refinement 'SHELXL-97 (Sheldrick, 1997)'
_computing_structure_solution 'SHELXS-97 (Sheldrick, 1990)'
_diffrn_ambient_temperature 293(2)
_diffrn_measured_fraction_theta_full 0.995
_diffrn_measured_fraction_theta_max 0.995
_diffrn_measurement_device 'Bruker Smart APEX'
_diffrn_measurement_device_type 'CCD Area Detector'
_diffrn_measurement_method 'phi and Omega Scan'
_diffrn_radiation_monochromator graphite
_diffrn_radiation_source 'fine-focus sealed tube'
_diffrn_radiation_type MoK\a
_diffrn_radiation_wavelength 0.71073
_diffrn_reflns_av_R_equivalents 0.0233
_diffrn_reflns_av_sigmaI/netI 0.0338
_diffrn_reflns_limit_h_max 18
_diffrn_reflns_limit_h_min -20
_diffrn_reflns_limit_k_max 7
_diffrn_reflns_limit_k_min -7
_diffrn_reflns_limit_l_max 11
_diffrn_reflns_limit_l_min -13
_diffrn_reflns_number 5607
_diffrn_reflns_theta_full 24.99
_diffrn_reflns_theta_max 24.99
_diffrn_reflns_theta_min 3.46
_exptl_absorpt_coefficient_mu 0.121
_exptl_absorpt_correction_T_max 0.9871
_exptl_absorpt_correction_T_min 0.8962
_exptl_absorpt_correction_type multi-scan
_exptl_absorpt_process_details 'brutker sadabs'
_exptl_crystal_colour colourless
_exptl_crystal_density_diffrn 1.517
_exptl_crystal_density_method 'not measured'
_exptl_crystal_description needle
_exptl_crystal_F_000 560
_exptl_crystal_size_max 0.92
_exptl_crystal_size_mid 0.23
_exptl_crystal_size_min 0.11
_refine_diff_density_max 0.175
_refine_diff_density_min -0.167
_refine_diff_density_rms 0.036
_refine_ls_extinction_method none
_refine_ls_goodness_of_fit_ref 1.054
_refine_ls_hydrogen_treatment mixed
_refine_ls_matrix_type full
_refine_ls_number_parameters 228
_refine_ls_number_reflns 2055
_refine_ls_number_restraints 0
_refine_ls_restrained_S_all 1.054
_refine_ls_R_factor_all 0.0400
_refine_ls_R_factor_gt 0.0343
_refine_ls_shift/su_max 0.000
_refine_ls_shift/su_mean 0.000
_refine_ls_structure_factor_coef Fsqd
_refine_ls_weighting_details 'calc w=1/[\s^2^(Fo^2^)+(0.0502P)^2^+0.1885P] where P=(Fo^2^+2Fc^2^)/3'
_refine_ls_weighting_scheme calc
_refine_ls_wR_factor_gt 0.0921
_refine_ls_wR_factor_ref 0.0958
_reflns_number_gt 1776
_reflns_number_total 2055
_reflns_threshold_expression >2sigma(I)
_cod_data_source_file cg050272jsi20050616_031525.cif
_cod_data_source_block FormII
_cod_original_cell_volume 1165.7(4)
_cod_original_sg_symbol_H-M P2(1)/c
_cod_database_code 4505240

loop_
_symmetry_equiv_pos_as_xyz
'x, y, z'
'-x, y+1/2, -z+1/2'
'-x, -y, -z'
'x, -y-1/2, z-1/2'

loop_
_atom_site_label
_atom_site_type_symbol
_atom_site_fract_x
_atom_site_fract_y
_atom_site_fract_z
_atom_site_U_iso_or_equiv
_atom_site_adp_type
_atom_site_occupancy
_atom_site_symmetry_multiplicity
_atom_site_calc_flag
C1 C 0.15842(9) 0.7246(2) 0.36272(12) 0.0337(3) Uani 1 1 d
C2 C 0.08687(8) 0.6611(2) 0.40840(11) 0.0309(3) Uani 1 1 d
C3 C 0.11782(8) 0.4875(2) 0.50371(11) 0.0309(3) Uani 1 1 d
C4 C 0.14358(9) 0.2952(2) 0.44489(12) 0.0347(3) Uani 1 1 d
C5 C 0.21215(9) 0.3636(2) 0.39429(12) 0.0369(3) Uani 1 1 d
C6 C 0.18600(9) 0.5403(2) 0.29935(12) 0.0369(3) Uani 1 1 d
C7 C 0.25322(8) 0.6218(2) 0.55220(12) 0.0336(3) Uani 1 1 d
C8 C 0.32486(9) 0.6897(2) 0.66016(13) 0.0402(4) Uani 1 1 d
C9 C 0.36033(11) 0.8861(3) 0.66782(17) 0.0544(4) Uani 1 1 d
C10 C 0.42465(13) 0.9403(4) 0.7726(2) 0.0726(6) Uani 1 1 d
C11 C 0.45192(14) 0.8009(4) 0.8676(2) 0.0821(7) Uani 1 1 d
C12 C 0.41615(13) 0.6049(4) 0.8608(2) 0.0781(6) Uani 1 1 d
C13 C 0.35323(11) 0.5484(3) 0.75705(16) 0.0573(5) Uani 1 1 d
H1 H 0.1440(9) 0.844(2) 0.3107(13) 0.034(4) Uiso 1 1 d
H2 H 0.0430(8) 0.606(2) 0.3387(12) 0.025(3) Uiso 1 1 d
H3 H 0.0769(9) 0.451(2) 0.5450(12) 0.033(4) Uiso 1 1 d
H4 H 0.1658(9) 0.187(2) 0.5070(14) 0.037(4) Uiso 1 1 d
H5 H 0.2347(9) 0.245(2) 0.3632(13) 0.034(4) Uiso 1 1 d
H6 H 0.2325(10) 0.587(2) 0.2783(13) 0.039(4) Uiso 1 1 d
H9 H 0.3413(11) 0.979(3) 0.6041(17) 0.058(5) Uiso 1 1 d
H10 H 0.4461(14) 1.076(4) 0.776(2) 0.083(7) Uiso 1 1 d
H11 H 0.4992(18) 0.841(5) 0.939(3) 0.120(9) Uiso 1 1 d
H12 H 0.4343(16) 0.505(4) 0.926(2) 0.105(8) Uiso 1 1 d
H13 H 0.3296(12) 0.406(3) 0.7496(17) 0.067(6) Uiso 1 1 d
H2A H 0.0843(12) 0.861(3) 0.5299(18) 0.059(5) Uiso 1 1 d
H4A H 0.0601(12) 0.100(4) 0.3744(17) 0.069(6) Uiso 1 1 d
H6A H 0.0931(12) 0.388(3) 0.2072(18) 0.063(6) Uiso 1 1 d
O1 O 0.22722(6) 0.78771(15) 0.46728(8) 0.0362(3) Uani 1 1 d
O2 O 0.05335(6) 0.83583(16) 0.45525(9) 0.0384(3) Uani 1 1 d
O3 O 0.18873(5) 0.56401(15) 0.59995(7) 0.0325(3) Uani 1 1 d
O4 O 0.07555(7) 0.21655(17) 0.34719(9) 0.0426(3) Uani 1 1 d
O5 O 0.27797(6) 0.44516(16) 0.49684(8) 0.0387(3) Uani 1 1 d
O6 O 0.12403(7) 0.48004(18) 0.18865(8) 0.0440(3) Uani 1 1 d

loop_
_atom_site_aniso_label
_atom_site_aniso_U_11
_atom_site_aniso_U_22
_atom_site_aniso_U_33
_atom_site_aniso_U_23
_atom_site_aniso_U_13
_atom_site_aniso_U_12
C1 0.0438(8) 0.0304(8) 0.0263(6) 0.0035(6) 0.0102(6) -0.0023(6)
C2 0.0356(7) 0.0296(7) 0.0267(6) -0.0021(5) 0.0084(6) 0.0010(5)
C3 0.0312(7) 0.0354(8) 0.0270(6) 0.0010(5) 0.0104(5) -0.0039(5)
C4 0.0438(8) 0.0288(8) 0.0289(7) 0.0041(6) 0.0075(6) 0.0000(6)
C5 0.0446(8) 0.0346(8) 0.0333(7) -0.0044(6) 0.0148(6) 0.0044(6)
C6 0.0441(8) 0.0415(9) 0.0292(7) -0.0021(6) 0.0174(6) -0.0048(6)
C7 0.0339(7) 0.0375(8) 0.0323(7) 0.0001(6) 0.0142(6) -0.0001(6)
C8 0.0325(7) 0.0524(10) 0.0368(8) -0.0077(6) 0.0125(6) 0.0000(6)
C9 0.0491(10) 0.0602(12) 0.0529(10) -0.0090(9) 0.0145(8) -0.0093(8)
C10 0.0574(11) 0.0737(15) 0.0800(14) -0.0288(12) 0.0115(10) -0.0168(11)
C11 0.0592(12) 0.102(2) 0.0646(13) -0.0261(13) -0.0101(10) 0.0015(12)
C12 0.0618(12) 0.0988(18) 0.0551(11) 0.0013(12) -0.0090(9) 0.0054(12)
C13 0.0442(9) 0.0701(14) 0.0496(10) 0.0030(9) 0.0030(8) 0.0017(9)
O1 0.0418(5) 0.0348(6) 0.0326(5) -0.0003(4) 0.0125(4) -0.0065(4)
O2 0.0427(6) 0.0364(6) 0.0343(5) -0.0039(4) 0.0093(4) 0.0071(4)
O3 0.0335(5) 0.0393(6) 0.0253(5) -0.0002(4) 0.0100(4) -0.0015(4)
O4 0.0553(7) 0.0332(6) 0.0342(5) 0.0011(4) 0.0063(5) -0.0096(5)
O5 0.0362(5) 0.0442(6) 0.0366(5) -0.0046(4) 0.0127(4) 0.0047(4)
O6 0.0615(7) 0.0452(6) 0.0258(5) -0.0019(4) 0.0144(5) -0.0084(5)

loop_
_atom_type_symbol
_atom_type_description
_atom_type_scat_dispersion_real
_atom_type_scat_dispersion_imag
_atom_type_scat_source
C C 0.0033 0.0016 'International Tables Vol C Tables 4.2.6.8 and 6.1.1.4'
H H 0.0000 0.0000 'International Tables Vol C Tables 4.2.6.8 and 6.1.1.4'
O O 0.0106 0.0060 'International Tables Vol C Tables 4.2.6.8 and 6.1.1.4'

loop_
_geom_angle_atom_site_label_1
_geom_angle_atom_site_label_2
_geom_angle_atom_site_label_3
_geom_angle
_geom_angle_site_symmetry_1
_geom_angle_site_symmetry_3
O1 C1 C6 107.99(11) . .
O1 C1 C2 109.07(10) . .
C6 C1 C2 111.07(12) . .
O2 C2 C3 112.72(10) . .
O2 C2 C1 112.49(11) . .
C3 C2 C1 107.17(11) . .
O3 C3 O3 0.00(9) 1 .
O3 C3 C2 108.90(11) 1 .
O3 C3 C2 108.90(11) . .
O3 C3 C4 108.23(11) 1 .
O3 C3 C4 108.23(11) . .
C2 C3 C4 110.46(10) . .
O4 C4 O4 0.00(11) 1 .
O4 C4 C3 110.18(11) 1 .
O4 C4 C3 110.18(11) . .
O4 C4 C5 110.04(11) 1 .
O4 C4 C5 110.04(11) . .
C3 C4 C5 107.58(12) . .
O5 C5 C4 107.19(10) . .
O5 C5 C6 107.14(12) . .
C4 C5 C6 112.73(12) . .
O6 C6 C1 111.68(12) . .
O6 C6 C5 113.90(12) . .
C1 C6 C5 107.04(11) . .
O1 C7 O5 111.13(10) . .
O1 C7 O3 109.78(10) . 1
O5 C7 O3 110.07(11) . 1
O1 C7 O3 109.78(10) . .
O5 C7 O3 110.07(11) . .
O3 C7 O3 0.00(8) 1 .
O1 C7 C8 110.63(12) . .
O5 C7 C8 108.04(11) . .
O3 C7 C8 107.09(10) 1 .
O3 C7 C8 107.09(10) . .
C9 C8 C13 119.67(16) . .
C9 C8 C7 122.83(15) . .
C13 C8 C7 117.45(15) . .
C8 C9 C10 119.6(2) . .
C11 C10 C9 120.4(2) . .
C10 C11 C12 120.2(2) . .
C13 C12 C11 120.0(2) . .
C12 C13 C8 120.2(2) . .
C7 O1 C1 111.27(10) . .
O3 O3 C7 0(10) 1 .
O3 O3 C3 0(10) 1 .
C7 O3 C3 111.46(9) . .
O4 O4 C4 0(10) 1 .
C7 O5 C5 112.19(10) . .

loop_
_geom_bond_atom_site_label_1
_geom_bond_atom_site_label_2
_geom_bond_distance
_geom_bond_site_symmetry_2
C1 O1 1.4438(16) .
C1 C6 1.519(2) .
C1 C2 1.5222(19) .
C2 O2 1.4210(16) .
C2 C3 1.5166(19) .
C3 O3 1.4400(15) 1
C3 O3 1.4400(15) .
C3 C4 1.5167(19) .
C4 O4 1.4242(17) 1
C4 O4 1.4242(17) .
C4 C5 1.519(2) .
C5 O5 1.4401(17) .
C5 C6 1.520(2) .
C6 O6 1.4214(17) .
C7 O1 1.4007(17) .
C7 O5 1.4089(17) .
C7 O3 1.4183(16) 1
C7 O3 1.4183(16) .
C7 C8 1.5013(19) .
C8 C9 1.372(2) .
C8 C13 1.383(2) .
C9 C10 1.389(3) .
C10 C11 1.359(3) .
C11 C12 1.373(4) .
C12 C13 1.373(3) .
O3 O3 0.000(3) 1
O4 O4 0.000(2) 1

loop_
_geom_hbond_atom_site_label_D
_geom_hbond_atom_site_label_H
_geom_hbond_atom_site_label_A
_geom_hbond_distance_DH
_geom_hbond_distance_HA
_geom_hbond_distance_DA
_geom_hbond_angle_DHA
_geom_hbond_site_symmetry_A
O2 H2A O3 0.863(19) 2.540(19) 2.9393(14) 109.2(15) 1
O2 H2A O6 0.863(19) 1.991(19) 2.8027(15) 156.2(18) 4_576
O4 H4A O2 0.87(2) 1.93(2) 2.7801(16) 166.3(19) 1_545
O6 H6A O4 0.86(2) 2.02(2) 2.7621(16) 144.3(17) 1
O6 H6A O2 0.86(2) 2.63(2) 3.0995(16) 116.0(16) 2_545
C2 H2 O4 0.971(13) 2.529(13) 3.3540(17) 142.9(11) 2
C4 H4 O6 0.973(15) 2.605(15) 3.3735(17) 136.0(11) 4_566
C1 H1 O4 0.945(15) 2.715(15) 3.3979(19) 129.8(11) 1_565
C4 H4 O1 0.973(15) 2.820(15) 3.4879(18) 126.5(11) 1_545
C1 H1 O3 0.945(15) 2.791(14) 3.4534(17) 128.0(11) 4_575
C3 H3 O2 0.981(15) 2.871(15) 3.7131(18) 144.4(10) 3_566

loop_
_geom_torsion_atom_site_label_1
_geom_torsion_atom_site_label_2
_geom_torsion_atom_site_label_3
_geom_torsion_atom_site_label_4
_geom_torsion
_geom_torsion_site_symmetry_1
_geom_torsion_site_symmetry_4
O1 C1 C2 O2 67.92(14) . .
C6 C1 C2 O2 -173.17(11) . .
O1 C1 C2 C3 -56.51(14) . .
C6 C1 C2 C3 62.40(14) . .
O2 C2 C3 O3 -67.88(14) . 1
C1 C2 C3 O3 56.41(13) . 1
O2 C2 C3 O3 -67.88(14) . .
C1 C2 C3 O3 56.41(13) . .
O2 C2 C3 C4 173.38(11) . .
C1 C2 C3 C4 -62.32(14) . .
O3 C3 C4 O4 -178.83(10) 1 1
O3 C3 C4 O4 -178.83(10) . 1
C2 C3 C4 O4 -59.69(14) . 1
O3 C3 C4 O4 -178.83(10) 1 .
O3 C3 C4 O4 -178.83(10) . .
C2 C3 C4 O4 -59.69(14) . .
O3 C3 C4 C5 -58.87(13) 1 .
O3 C3 C4 C5 -58.87(13) . .
C2 C3 C4 C5 60.27(14) . .
O4 C4 C5 O5 178.81(10) 1 .
O4 C4 C5 O5 178.81(10) . .
C3 C4 C5 O5 58.77(14) . .
O4 C4 C5 C6 61.16(15) 1 .
O4 C4 C5 C6 61.16(15) . .
C3 C4 C5 C6 -58.89(15) . .
O1 C1 C6 O6 -174.80(10) . .
C2 C1 C6 O6 65.64(14) . .
O1 C1 C6 C5 59.90(14) . .
C2 C1 C6 C5 -59.66(15) . .
O5 C5 C6 O6 176.66(10) . .
C4 C5 C6 O6 -65.65(15) . .
O5 C5 C6 C1 -59.39(14) . .
C4 C5 C6 C1 58.29(15) . .
O1 C7 C8 C9 -2.69(19) . .
O5 C7 C8 C9 119.16(15) . .
O3 C7 C8 C9 -122.30(15) 1 .
O3 C7 C8 C9 -122.30(15) . .
O1 C7 C8 C13 174.79(13) . .
O5 C7 C8 C13 -63.36(16) . .
O3 C7 C8 C13 55.18(17) 1 .
O3 C7 C8 C13 55.18(17) . .
C13 C8 C9 C10 0.3(3) . .
C7 C8 C9 C10 177.77(15) . .
C8 C9 C10 C11 -0.6(3) . .
C9 C10 C11 C12 0.1(4) . .
C10 C11 C12 C13 0.7(4) . .
C11 C12 C13 C8 -1.0(3) . .
C9 C8 C13 C12 0.5(3) . .
C7 C8 C13 C12 -177.09(17) . .
O5 C7 O1 C1 59.85(13) . .
O3 C7 O1 C1 -62.15(13) 1 .
O3 C7 O1 C1 -62.15(13) . .
C8 C7 O1 C1 179.87(10) . .
C6 C1 O1 C7 -60.36(13) . .
C2 C1 O1 C7 60.45(14) . .
O1 C7 O3 O3 0.00(16) . 1
O5 C7 O3 O3 0.00(16) . 1
C8 C7 O3 O3 0.00(18) . 1
O1 C7 O3 C3 62.26(13) . .
O5 C7 O3 C3 -60.37(13) . .
O3 C7 O3 C3 0(29) 1 .
C8 C7 O3 C3 -177.58(11) . .
C2 C3 O3 O3 0.00(15) . 1
C4 C3 O3 O3 0.00(14) . 1
O3 C3 O3 C7 0(100) 1 .
C2 C3 O3 C7 -60.18(13) . .
C4 C3 O3 C7 59.94(13) . .
C3 C4 O4 O4 0.00(8) . 1
C5 C4 O4 O4 0.00(10) . 1
O1 C7 O5 C5 -60.42(14) . .
O3 C7 O5 C5 61.41(13) 1 .
O3 C7 O5 C5 61.41(13) . .
C8 C7 O5 C5 178.03(11) . .
C4 C5 O5 C7 -61.01(14) . .
C6 C5 O5 C7 60.24(14) . .
